data_7008919
loop_
_publ_author_name
'Rohovec, Jan'
'Vojt\'i\<sek, Pavel'
'Hermann, Petr'
'Ludv\'ik, Ji\<r\'i'
'Luke\<s, Ivan'

_publ_section_title
;
 Derivative of cyclen with three methylene(phenyl)phosphinic acid
 pendant arms. Synthesis and crystal structures of its lanthanide
 complexes
;
_journal_issue 2
_journal_name_full 'Journal of the Chemical Society, Dalton Transactions'
_journal_page_first 141
_journal_paper_doi 10.1039/a907018d
_journal_year 2000
_chemical_formula_moiety '[EuL]2*10H2O*4MeOH (!centrosymmetric dimer!) '
_chemical_formula_sum 'C32 H60 Eu N4 O13 P3'
_chemical_formula_weight 953.71
_chemical_name_systematic
; 
 ? 
;
_space_group_IT_number 14
_symmetry_cell_setting monoclinic
_symmetry_space_group_name_Hall '-P 2ybc'
_symmetry_space_group_name_H-M 'P 1 21/c 1'
_atom_sites_solution_hydrogens geom
_atom_sites_solution_primary direct
_atom_sites_solution_secondary difmap
_audit_creation_method SHELXL-97
_cell_angle_alpha 90.00
_cell_angle_beta 110.617(9)
_cell_angle_gamma 90.00
_cell_formula_units_Z 4
_cell_length_a 13.2052(9)
_cell_length_b 19.407(2)
_cell_length_c 16.077(2)
_cell_measurement_reflns_used 25
_cell_measurement_temperature 170(2)
_cell_measurement_theta_max 14
_cell_measurement_theta_min 13
_cell_volume 3856.2(7)
_computing_cell_refinement 'CAD4-program packet'
_computing_data_collection 'CAD4-program packet'
_computing_data_reduction 'JANA-98  (Petricek, 1998)'
_computing_molecular_graphics 'PLATON-92 (Spek, 1992)'
_computing_publication_material WORD
_computing_structure_refinement 'SHELXL-97 (Sheldrick, 1997)'
_computing_structure_solution 'SHELXS-97 (Sheldrick, 1990)'
_diffrn_ambient_temperature 170(2)
_diffrn_measured_fraction_theta_full 0.965
_diffrn_measured_fraction_theta_max 0.965
_diffrn_measurement_device_type 'CAD4 (Enraf-Nonius) '
_diffrn_measurement_method '.omega.-2.theta. '
_diffrn_radiation_monochromator graphite
_diffrn_radiation_source 'fine-focus sealed tube'
_diffrn_radiation_type MoK\a
_diffrn_radiation_wavelength 0.71073
_diffrn_reflns_av_R_equivalents 0.0474
_diffrn_reflns_av_sigmaI/netI 0.0264
_diffrn_reflns_limit_h_max 13
_diffrn_reflns_limit_h_min 0
_diffrn_reflns_limit_k_max 20
_diffrn_reflns_limit_k_min 0
_diffrn_reflns_limit_l_max 15
_diffrn_reflns_limit_l_min -16
_diffrn_reflns_number 4959
_diffrn_reflns_theta_full 21.99
_diffrn_reflns_theta_max 21.99
_diffrn_reflns_theta_min 1.65
_diffrn_standards_decay_% '< 10  '
_diffrn_standards_interval_time '60 min '
_diffrn_standards_number 3
_exptl_absorpt_coefficient_mu 1.819
_exptl_absorpt_correction_T_max ---
_exptl_absorpt_correction_T_min ---
_exptl_absorpt_correction_type 'not applied'
_exptl_crystal_colour colourless
_exptl_crystal_density_diffrn 1.643
_exptl_crystal_density_meas ?
_exptl_crystal_density_method .
_exptl_crystal_description prism
_exptl_crystal_F_000 1968
_exptl_crystal_size_max 0.55
_exptl_crystal_size_mid 0.45
_exptl_crystal_size_min 0.30
_refine_diff_density_max 1.384
_refine_diff_density_min -1.079
_refine_diff_density_rms 0.101
_refine_ls_extinction_coef 0.00034(15)
_refine_ls_extinction_expression Fc^*^=kFc[1+0.001xFc^2^\l^3^/sin(2\q)]^-1/4^
_refine_ls_extinction_method SHELXL
_refine_ls_goodness_of_fit_ref 1.061
_refine_ls_hydrogen_treatment mixed
_refine_ls_matrix_type full
_refine_ls_number_parameters 646
_refine_ls_number_reflns 4724
_refine_ls_number_restraints 0
_refine_ls_restrained_S_all 1.061
_refine_ls_R_factor_all 0.0482
_refine_ls_R_factor_gt 0.0388
_refine_ls_shift/su_max 8.284
_refine_ls_shift/su_mean 0.055
_refine_ls_structure_factor_coef Fsqd
_refine_ls_weighting_details 'w=1/[\s^2^(Fo^2^)+(0.0692P)^2^+11.9631P] where P=(Fo^2^+2Fc^2^)/3'
_refine_ls_weighting_scheme calc
_refine_ls_wR_factor_gt 0.1034
_refine_ls_wR_factor_ref 0.1112
_reflns_number_gt 4087
_reflns_number_total 4724
_reflns_threshold_expression >2sigma(I)
_cod_data_source_file a907018d.txt
_cod_data_source_block eu19e
_cod_depositor_comments
;
The following automatic conversions were performed:

'_refine_ls_weighting_scheme' value 'calc
w=1/[\s^2^(Fo^2^)+(0.0692P)^2^+11.9631P] where P=(Fo^2^+2Fc^2^)/3'
was changed to 'calc'. New tag '_refine_ls_weighting_details' was
created. The value of the new tag was set to
'w=1/[\s^2^(Fo^2^)+(0.0692P)^2^+11.9631P] where P=(Fo^2^+2Fc^2^)/3'.

Automatic conversion script
Id: cif_fix_values 3143 2015-03-26 13:38:13Z robertas 
;
_cod_original_cell_volume 3856.1(7)
_cod_original_sg_symbol_H-M 'P2(1)/c (no.14) '
_cod_database_code 7008919

loop_
_symmetry_equiv_pos_as_xyz
'x, y, z'
'-x, y+1/2, -z+1/2'
'-x, -y, -z'
'x, -y-1/2, z-1/2'

loop_
_atom_site_label
_atom_site_type_symbol
_atom_site_fract_x
_atom_site_fract_y
_atom_site_fract_z
_atom_site_U_iso_or_equiv
_atom_site_adp_type
_atom_site_occupancy
_atom_site_calc_flag
_atom_site_refinement_flags
_atom_site_disorder_assembly
_atom_site_disorder_group
Eu Eu 0.66842(2) 0.611644(14) 0.02195(2) 0.02930(17) Uani 1 d . . .
P1 P 0.90088(14) 0.64471(9) 0.20081(13) 0.0419(5) Uani 1 d . . .
P2 P 0.56978(15) 0.76749(9) 0.06589(16) 0.0531(6) Uani 1 d . . .
P3 P 0.40392(12) 0.56352(8) -0.08167(12) 0.0317(4) Uani 1 d . . .
O11 O 0.8135(3) 0.5932(2) 0.1541(3) 0.0394(11) Uani 1 d . . .
O12 O 0.8892(4) 0.6834(3) 0.2769(4) 0.0573(14) Uani 1 d . . .
O21 O 0.6389(3) 0.7037(2) 0.1048(3) 0.0465(12) Uani 1 d . . .
O22 O 0.6207(4) 0.8356(2) 0.0998(5) 0.0735(19) Uani 1 d . . .
O31 O 0.4786(3) 0.61247(18) -0.0150(3) 0.0326(10) Uani 1 d . . .
O32 O 0.3704(3) 0.50018(19) -0.0436(3) 0.0320(10) Uani 1 d . . .
N1 N 0.8495(4) 0.6790(3) 0.0238(4) 0.0367(13) Uani 1 d . . .
N2 N 0.6252(4) 0.7260(3) -0.0746(4) 0.0427(15) Uani 1 d . . .
N3 N 0.5624(4) 0.5858(3) -0.1504(4) 0.0329(12) Uani 1 d . . .
N4 N 0.7868(4) 0.5389(2) -0.0509(3) 0.0291(11) Uani 1 d . . .
C1 C 0.8241(6) 0.7362(4) -0.0414(7) 0.047(2) Uani 1 d . . .
H011 H 0.822(5) 0.719(3) -0.093(4) 0.023(18) Uiso 1 d . . .
H012 H 0.879(6) 0.770(4) -0.024(4) 0.042(18) Uiso 1 d . . .
C2 C 0.7213(6) 0.7730(4) -0.0472(8) 0.054(2) Uani 1 d . . .
H021 H 0.739(7) 0.795(4) 0.013(6) 0.07(3) Uiso 1 d . . .
H022 H 0.713(4) 0.803(3) -0.084(4) 0.010(15) Uiso 1 d . . .
C3 C 0.5914(6) 0.7108(4) -0.1699(6) 0.050(2) Uani 1 d . . .
H031 H 0.652(6) 0.701(3) -0.186(4) 0.042(19) Uiso 1 d . . .
H032 H 0.560(6) 0.749(4) -0.202(5) 0.05(2) Uiso 1 d . . .
C4 C 0.5138(5) 0.6507(3) -0.1977(6) 0.0428(18) Uani 1 d . . .
H041 H 0.445(6) 0.656(3) -0.180(4) 0.046(19) Uiso 1 d . . .
H042 H 0.495(6) 0.644(4) -0.263(6) 0.07(3) Uiso 1 d . . .
C5 C 0.6324(5) 0.5546(3) -0.1946(5) 0.0367(15) Uani 1 d . . .
H051 H 0.679(4) 0.593(3) -0.210(3) 0.016(13) Uiso 1 d . . .
H052 H 0.587(5) 0.528(3) -0.250(4) 0.033(16) Uiso 1 d . . .
C6 C 0.7136(5) 0.5050(3) -0.1325(4) 0.0330(15) Uani 1 d . . .
H061 H 0.676(4) 0.467(3) -0.113(3) 0.013(13) Uiso 1 d . . .
H062 H 0.749(4) 0.481(3) -0.170(4) 0.020(14) Uiso 1 d . . .
C7 C 0.8664(6) 0.5829(4) -0.0708(5) 0.0338(15) Uani 1 d . . .
H071 H 0.828(5) 0.606(3) -0.113(4) 0.006(14) Uiso 1 d . . .
H072 H 0.909(5) 0.558(3) -0.100(4) 0.035(17) Uiso 1 d . . .
C8 C 0.9242(5) 0.6299(3) 0.0044(5) 0.0345(15) Uani 1 d . . .
H081 H 0.972(5) 0.602(3) 0.069(4) 0.026(15) Uiso 1 d . . .
H082 H 0.980(5) 0.656(3) -0.002(4) 0.022(14) Uiso 1 d . . .
C10 C 0.9013(6) 0.7059(4) 0.1147(5) 0.0459(19) Uani 1 d . . .
H101 H 0.856(6) 0.747(4) 0.125(5) 0.05(2) Uiso 1 d . . .
H102 H 0.972(5) 0.720(3) 0.129(4) 0.032(16) Uiso 1 d . . .
C11 C 1.0281(5) 0.5998(4) 0.2420(4) 0.0406(17) Uani 1 d . . .
C12 C 1.0307(6) 0.5285(4) 0.2482(5) 0.0417(17) Uani 1 d . . .
H12 H 0.972(5) 0.504(3) 0.229(4) 0.026(16) Uiso 1 d . . .
C13 C 1.1254(7) 0.4937(5) 0.2904(5) 0.057(2) Uani 1 d . . .
H13 H 1.127(5) 0.448(4) 0.293(4) 0.04(2) Uiso 1 d . . .
C14 C 1.2214(7) 0.5304(6) 0.3265(5) 0.064(3) Uani 1 d . . .
H14 H 1.273(8) 0.505(5) 0.356(6) 0.09(3) Uiso 1 d . . .
C15 C 1.2220(6) 0.6003(6) 0.3186(6) 0.059(2) Uani 1 d . . .
H15 H 1.287(8) 0.628(4) 0.346(6) 0.07(3) Uiso 1 d . . .
C16 C 1.1263(6) 0.6354(5) 0.2772(5) 0.0489(19) Uani 1 d . . .
H16 H 1.128(6) 0.682(4) 0.268(5) 0.06(2) Uiso 1 d . . .
C20 C 0.5362(6) 0.7603(4) -0.0537(6) 0.047(2) Uani 1 d . . .
H201 H 0.472(6) 0.729(4) -0.081(4) 0.044(19) Uiso 1 d . . .
H202 H 0.525(6) 0.800(4) -0.075(5) 0.06(2) Uiso 1 d . . .
C21 C 0.4425(5) 0.7622(4) 0.0845(6) 0.054(2) Uani 1 d . . .
C22 C 0.3730(7) 0.8190(5) 0.0613(7) 0.068(3) Uani 1 d . . .
H22 H 0.392(7) 0.855(4) 0.037(5) 0.06(3) Uiso 1 d . . .
C23 C 0.2779(8) 0.8184(6) 0.0786(9) 0.093(4) Uani 1 d . . .
H23 H 0.221(8) 0.856(5) 0.048(6) 0.09(3) Uiso 1 d . . .
C24 C 0.2525(8) 0.7628(6) 0.1195(9) 0.086(3) Uani 1 d . . .
H24 H 0.196(8) 0.760(5) 0.140(6) 0.09(3) Uiso 1 d . . .
C25 C 0.3198(7) 0.7062(5) 0.1427(7) 0.069(3) Uani 1 d . . .
H25 H 0.307(6) 0.667(4) 0.169(5) 0.05(2) Uiso 1 d . . .
C26 C 0.4158(6) 0.7065(5) 0.1250(6) 0.057(2) Uani 1 d . . .
H26 H 0.447(5) 0.666(4) 0.136(4) 0.035(18) Uiso 1 d . . .
C30 C 0.4741(5) 0.5372(3) -0.1550(5) 0.0341(16) Uani 1 d . . .
H301 H 0.499(4) 0.499(3) -0.140(3) 0.009(14) Uiso 1 d . . .
H302 H 0.424(5) 0.530(3) -0.218(4) 0.028(16) Uiso 1 d . . .
C31 C 0.2805(5) 0.6084(3) -0.1449(5) 0.0417(18) Uani 1 d . . .
C32 C 0.2151(6) 0.5858(4) -0.2283(7) 0.057(2) Uani 1 d . . .
H32 H 0.244(6) 0.557(4) -0.259(5) 0.04(2) Uiso 1 d . . .
C33 C 0.1135(7) 0.6160(5) -0.2679(8) 0.075(3) Uani 1 d . . .
H33 H 0.087(6) 0.596(4) -0.327(5) 0.05(2) Uiso 1 d . . .
C34 C 0.0789(8) 0.6660(5) -0.2236(10) 0.078(4) Uani 1 d . . .
H34 H 0.019(7) 0.683(4) -0.245(5) 0.05(2) Uiso 1 d . . .
C35 C 0.1427(8) 0.6883(5) -0.1435(10) 0.072(3) Uani 1 d . . .
H35 H 0.130(8) 0.719(5) -0.107(6) 0.07(3) Uiso 1 d . . .
C36 C 0.2445(6) 0.6608(4) -0.1044(7) 0.050(2) Uani 1 d . . .
H36 H 0.283(7) 0.670(4) -0.052(6) 0.06(3) Uiso 1 d . . .
C4O C 0.8473(6) 0.4833(4) 0.0093(5) 0.0347(15) Uani 1 d . . .
H4O1 H 0.800(5) 0.454(3) 0.025(4) 0.028(16) Uiso 1 d . . .
H402 H 0.898(6) 0.501(4) 0.066(5) 0.05(2) Uiso 1 d . . .
H403 H 0.883(6) 0.460(4) -0.018(4) 0.038(19) Uiso 1 d . . .
O99 O 0.6540(9) 0.6164(4) 0.2503(9) 0.167(7) Uani 1.00(3) d . . .
O96 O 0.8085(5) 0.6802(3) 0.7455(5) 0.081(3) Uani 1.000(18) d . . .
O95 O 0.5616(12) 0.5530(4) 0.4839(8) 0.233(11) Uani 1.00(3) d . . .
OW1 O 0.5326(8) 0.4084(5) -0.2951(7) 0.067(4) Uani 0.592(19) d P . .
OW2 O 0.8579(12) 0.4964(8) 0.5023(10) 0.089(7) Uani 0.47(2) d P . .
OM1 O -0.0032(11) 0.6036(5) 0.4636(6) 0.133(5) Uani 0.930(18) d P . .
CM1 C -0.0895(10) 0.6064(5) 0.4121(9) 0.073(3) Uani 0.930(18) d P . .
OM2 O 0.7365(11) 0.5179(7) 0.3812(10) 0.140(6) Uani 0.692(17) d P . .
CM2 C 0.6396(12) 0.5261(7) 0.3875(9) 0.076(4) Uani 0.692(17) d P . .
QN N 0.7060 0.6325 -0.0630 0.050 Uiso 0.00 d P . .
QO O 0.6401 0.6023 0.0719 0.050 Uiso 0.00 d P . .

loop_
_atom_site_aniso_label
_atom_site_aniso_U_11
_atom_site_aniso_U_22
_atom_site_aniso_U_33
_atom_site_aniso_U_23
_atom_site_aniso_U_13
_atom_site_aniso_U_12
Eu 0.0189(2) 0.0161(2) 0.0520(3) -0.00623(13) 0.01135(16) -0.00085(11)
P1 0.0258(9) 0.0403(11) 0.0607(12) -0.0220(9) 0.0165(8) -0.0071(8)
P2 0.0296(10) 0.0229(9) 0.1053(17) -0.0188(10) 0.0218(10) 0.0005(8)
P3 0.0183(8) 0.0168(8) 0.0562(11) -0.0010(7) 0.0084(8) 0.0012(6)
O11 0.024(2) 0.033(2) 0.060(3) -0.010(2) 0.013(2) -0.0051(19)
O12 0.038(3) 0.063(3) 0.077(4) -0.034(3) 0.028(3) -0.008(2)
O21 0.026(2) 0.031(3) 0.077(3) -0.018(2) 0.011(2) 0.0000(19)
O22 0.041(3) 0.027(3) 0.148(6) -0.038(3) 0.029(3) -0.005(2)
O31 0.023(2) 0.016(2) 0.056(3) -0.0063(18) 0.012(2) 0.0010(16)
O32 0.018(2) 0.018(2) 0.058(3) 0.0000(19) 0.0103(19) 0.0009(16)
N1 0.023(3) 0.020(3) 0.065(4) -0.008(3) 0.014(3) -0.002(2)
N2 0.026(3) 0.018(3) 0.082(5) 0.001(3) 0.016(3) 0.000(2)
N3 0.024(3) 0.021(3) 0.052(3) 0.003(2) 0.011(2) 0.001(2)
N4 0.022(3) 0.020(3) 0.044(3) 0.000(2) 0.010(2) 0.004(2)
C1 0.032(4) 0.021(4) 0.091(7) 0.001(4) 0.024(4) -0.004(3)
C2 0.034(4) 0.020(4) 0.110(8) 0.009(5) 0.027(5) -0.004(3)
C3 0.038(4) 0.021(4) 0.093(7) 0.014(4) 0.025(4) 0.006(3)
C4 0.029(4) 0.030(4) 0.068(5) 0.017(4) 0.014(4) 0.002(3)
C5 0.031(4) 0.029(4) 0.049(4) 0.001(3) 0.013(3) -0.004(3)
C6 0.026(3) 0.026(4) 0.046(4) -0.007(3) 0.012(3) -0.002(3)
C7 0.027(4) 0.027(4) 0.046(4) 0.000(3) 0.011(4) 0.004(3)
C8 0.016(3) 0.026(3) 0.063(5) -0.005(3) 0.016(3) -0.001(3)
C10 0.029(4) 0.031(4) 0.079(5) -0.026(4) 0.020(4) -0.014(3)
C11 0.027(4) 0.057(5) 0.039(4) -0.018(3) 0.014(3) -0.003(3)
C12 0.031(4) 0.051(5) 0.040(4) 0.001(3) 0.009(3) -0.006(4)
C13 0.053(6) 0.067(6) 0.048(5) 0.016(4) 0.015(4) 0.007(5)
C14 0.038(5) 0.107(9) 0.045(5) 0.024(5) 0.012(4) 0.012(5)
C15 0.027(5) 0.094(8) 0.053(5) -0.005(5) 0.010(4) -0.006(5)
C16 0.031(4) 0.059(5) 0.055(5) -0.014(4) 0.012(4) -0.007(4)
C20 0.033(4) 0.011(3) 0.097(6) 0.000(4) 0.022(4) 0.006(3)
C21 0.029(4) 0.034(4) 0.096(6) -0.017(4) 0.019(4) 0.001(3)
C22 0.038(5) 0.049(6) 0.115(8) -0.007(5) 0.023(5) 0.013(4)
C23 0.053(6) 0.067(7) 0.170(11) -0.007(7) 0.051(7) 0.021(5)
C24 0.044(6) 0.085(8) 0.140(10) -0.024(7) 0.045(6) 0.004(5)
C25 0.045(5) 0.061(6) 0.107(8) -0.017(6) 0.033(5) -0.003(5)
C26 0.035(4) 0.042(5) 0.093(6) -0.025(5) 0.022(4) -0.002(4)
C30 0.029(4) 0.015(4) 0.053(5) 0.006(3) 0.007(3) 0.001(3)
C31 0.020(4) 0.020(4) 0.079(5) 0.014(3) 0.010(4) 0.001(3)
C32 0.023(4) 0.037(4) 0.097(7) 0.005(5) 0.004(4) -0.002(3)
C33 0.027(5) 0.057(6) 0.109(9) 0.024(6) -0.015(5) -0.016(4)
C34 0.029(5) 0.040(5) 0.165(12) 0.050(7) 0.033(7) 0.020(5)
C35 0.042(6) 0.045(6) 0.133(10) 0.028(6) 0.035(7) 0.014(5)
C36 0.036(5) 0.030(4) 0.089(7) 0.020(4) 0.026(5) 0.014(3)
C4O 0.029(4) 0.027(4) 0.053(5) -0.001(3) 0.020(4) 0.007(3)
O99 0.165(10) 0.107(8) 0.311(17) 0.086(8) 0.186(12) 0.059(6)
O96 0.068(4) 0.068(4) 0.126(6) 0.048(4) 0.057(4) 0.022(3)
O95 0.292(17) 0.065(6) 0.189(12) 0.034(6) -0.106(11) -0.063(8)
OW1 0.062(7) 0.062(7) 0.077(7) -0.015(5) 0.025(5) -0.008(5)
OW2 0.089(11) 0.108(13) 0.082(11) 0.007(9) 0.046(8) -0.006(9)
OM1 0.172(11) 0.139(10) 0.073(6) -0.001(6) 0.025(7) -0.003(8)
CM1 0.081(8) 0.060(7) 0.091(9) -0.002(6) 0.045(7) 0.009(5)
OM2 0.125(11) 0.102(10) 0.188(15) -0.027(9) 0.048(10) -0.016(8)
CM2 0.091(10) 0.081(10) 0.063(9) -0.017(7) 0.039(8) -0.010(8)

loop_
_atom_type_symbol
_atom_type_description
_atom_type_scat_dispersion_real
_atom_type_scat_dispersion_imag
_atom_type_scat_source
C C 0.0033 0.0016 'International Tables Vol C Tables 4.2.6.8 and 6.1.1.4'
H H 0.0000 0.0000 'International Tables Vol C Tables 4.2.6.8 and 6.1.1.4'
N N 0.0061 0.0033 'International Tables Vol C Tables 4.2.6.8 and 6.1.1.4'
O O 0.0106 0.0060 'International Tables Vol C Tables 4.2.6.8 and 6.1.1.4'
P P 0.1023 0.0942 'International Tables Vol C Tables 4.2.6.8 and 6.1.1.4'
Eu Eu -0.1578 3.6682 'International Tables Vol C Tables 4.2.6.8 and 6.1.1.4'

loop_
_geom_angle_atom_site_label_1
_geom_angle_atom_site_label_2
_geom_angle_atom_site_label_3
_geom_angle
_geom_angle_site_symmetry_1
_geom_angle_site_symmetry_3
_geom_angle_publ_flag
QO Eu QN 174.70(3) . . ?
QO Eu O32 62.91(11) . 3_665 ?
QN Eu O32 120.37(11) . 3_665 ?
QO Eu O11 70.44(11) . . ?
QN Eu O11 113.52(11) . . ?
O32 Eu O11 82.67(15) 3_665 . ?
QO Eu O21 60.28(12) . . ?
QN Eu O21 116.11(12) . . ?
O32 Eu O21 123.14(16) 3_665 . ?
O11 Eu O21 81.18(15) . . ?
QO Eu O31 63.00(11) . . ?
QN Eu O31 112.94(11) . . ?
O32 Eu O31 76.68(13) 3_665 . ?
O11 Eu O31 133.45(15) . . ?
O21 Eu O31 76.31(14) . . ?
QO Eu N2 123.36(13) . . ?
QN Eu N2 51.60(13) . . ?
O32 Eu N2 150.48(16) 3_665 . ?
O11 Eu N2 126.83(16) . . ?
O21 Eu N2 69.55(19) . . ?
O31 Eu N2 81.78(15) . . ?
QO Eu N4 133.65(11) . . ?
QN Eu N4 51.36(10) . . ?
O32 Eu N4 76.20(14) 3_665 . ?
O11 Eu N4 84.17(15) . . ?
O21 Eu N4 153.56(15) . . ?
O31 Eu N4 128.88(14) . . ?
N2 Eu N4 102.96(16) . . ?
QO Eu N3 125.57(11) . . ?
QN Eu N3 52.61(10) . . ?
O32 Eu N3 85.16(15) 3_665 . ?
O11 Eu N3 151.25(15) . . ?
O21 Eu N3 126.95(16) . . ?
O31 Eu N3 67.61(15) . . ?
N2 Eu N3 67.95(17) . . ?
N4 Eu N3 67.63(15) . . ?
QO Eu N1 130.23(12) . . ?
QN Eu N1 51.25(12) . . ?
O32 Eu N1 134.40(14) 3_665 . ?
O11 Eu N1 68.07(16) . . ?
O21 Eu N1 87.07(15) . . ?
O31 Eu N1 148.31(14) . . ?
N2 Eu N1 67.08(16) . . ?
N4 Eu N1 67.01(15) . . ?
N3 Eu N1 103.86(16) . . ?
QO Eu P3 74.90(3) . . ?
QN Eu P3 102.44(3) . . ?
O32 Eu P3 64.54(10) 3_665 . ?
O11 Eu P3 140.37(11) . . ?
O21 Eu P3 97.99(11) . . ?
O31 Eu P3 21.70(10) . . ?
N2 Eu P3 88.35(12) . . ?
N4 Eu P3 107.28(11) . . ?
N3 Eu P3 51.18(11) . . ?
N1 Eu P3 151.50(12) . . ?
QO Eu P1 80.86(4) . . ?
QN Eu P1 101.80(3) . . ?
O32 Eu P1 103.39(11) 3_665 . ?
O11 Eu P1 20.73(11) . . ?
O21 Eu P1 70.20(11) . . ?
O31 Eu P1 139.65(11) . . ?
N2 Eu P1 106.10(12) . . ?
N4 Eu P1 88.71(11) . . ?
N3 Eu P1 152.43(11) . . ?
N1 Eu P1 51.66(13) . . ?
P3 Eu P1 155.74(4) . . ?
O12 P1 O11 117.4(3) . . ?
O12 P1 C11 107.2(3) . . ?
O11 P1 C11 108.3(3) . . ?
O12 P1 C10 108.9(3) . . ?
O11 P1 C10 105.0(3) . . ?
C11 P1 C10 110.0(3) . . ?
O12 P1 Eu 117.4(2) . . ?
O11 P1 Eu 33.12(19) . . ?
C11 P1 Eu 131.2(2) . . ?
C10 P1 Eu 74.2(2) . . ?
O22 P2 O21 116.0(3) . . ?
O22 P2 C21 108.4(3) . . ?
O21 P2 C21 109.9(3) . . ?
O22 P2 C20 111.3(4) . . ?
O21 P2 C20 104.9(3) . . ?
C21 P2 C20 106.0(4) . . ?
O22 P2 Eu 133.8(2) . . ?
O21 P2 Eu 33.50(19) . . ?
C21 P2 Eu 114.9(2) . . ?
C20 P2 Eu 71.7(2) . . ?
O32 P3 O31 115.8(3) . . ?
O32 P3 C30 109.0(3) . . ?
O31 P3 C30 106.5(3) . . ?
O32 P3 C31 106.6(3) . . ?
O31 P3 C31 109.2(3) . . ?
C30 P3 C31 109.7(4) . . ?
O32 P3 Eu 114.79(17) . . ?
O31 P3 Eu 35.38(15) . . ?
C30 P3 Eu 74.1(2) . . ?
C31 P3 Eu 134.7(2) . . ?
P1 O11 Eu 126.2(3) . . ?
P2 O21 Eu 125.3(3) . . ?
P3 O31 Eu 122.9(2) . . ?
P3 O32 Eu 161.8(3) . 3_665 ?
C10 N1 C8 109.0(5) . . ?
C10 N1 C1 110.3(6) . . ?
C8 N1 C1 109.6(6) . . ?
C10 N1 Eu 106.3(4) . . ?
C8 N1 Eu 109.7(4) . . ?
C1 N1 Eu 112.0(4) . . ?
C3 N2 C20 110.6(6) . . ?
C3 N2 C2 110.2(7) . . ?
C20 N2 C2 108.3(5) . . ?
C3 N2 Eu 111.5(4) . . ?
C20 N2 Eu 105.5(4) . . ?
C2 N2 Eu 110.6(5) . . ?
C30 N3 C5 109.2(5) . . ?
C30 N3 C4 108.8(5) . . ?
C5 N3 C4 109.2(5) . . ?
C30 N3 Eu 106.7(4) . . ?
C5 N3 Eu 112.7(4) . . ?
C4 N3 Eu 110.1(4) . . ?
C7 N4 C6 111.0(5) . . ?
C7 N4 C4O 107.6(5) . . ?
C6 N4 C4O 106.7(5) . . ?
C7 N4 Eu 111.2(4) . . ?
C6 N4 Eu 108.9(3) . . ?
C4O N4 Eu 111.3(4) . . ?
N1 C1 C2 111.9(7) . . ?
N1 C1 H011 107(4) . . ?
C2 C1 H011 113(4) . . ?
N1 C1 H012 111(4) . . ?
C2 C1 H012 105(4) . . ?
H011 C1 H012 108(6) . . ?
N2 C2 C1 112.3(6) . . ?
N2 C2 H021 115(5) . . ?
C1 C2 H021 104(5) . . ?
N2 C2 H022 109(4) . . ?
C1 C2 H022 106(4) . . ?
H021 C2 H022 110(6) . . ?
N2 C3 C4 112.9(6) . . ?
N2 C3 H031 111(4) . . ?
C4 C3 H031 108(4) . . ?
N2 C3 H032 110(4) . . ?
C4 C3 H032 110(4) . . ?
H031 C3 H032 105(6) . . ?
N3 C4 C3 112.0(6) . . ?
N3 C4 H041 102(4) . . ?
C3 C4 H041 114(4) . . ?
N3 C4 H042 110(5) . . ?
C3 C4 H042 108(5) . . ?
H041 C4 H042 112(6) . . ?
N3 C5 C6 111.0(5) . . ?
N3 C5 H051 110(3) . . ?
C6 C5 H051 105(3) . . ?
N3 C5 H052 110(3) . . ?
C6 C5 H052 109(3) . . ?
H051 C5 H052 111(4) . . ?
N4 C6 C5 112.9(5) . . ?
N4 C6 H061 107(3) . . ?
C5 C6 H061 111(3) . . ?
N4 C6 H062 116(3) . . ?
C5 C6 H062 105(3) . . ?
H061 C6 H062 105(4) . . ?
N4 C7 C8 112.2(6) . . ?
N4 C7 H071 102(4) . . ?
C8 C7 H071 109(4) . . ?
N4 C7 H072 114(4) . . ?
C8 C7 H072 118(4) . . ?
H071 C7 H072 99(5) . . ?
N1 C8 C7 112.1(5) . . ?
N1 C8 H081 108(3) . . ?
C7 C8 H081 114(3) . . ?
N1 C8 H082 107(3) . . ?
C7 C8 H082 116(3) . . ?
H081 C8 H082 99(4) . . ?
N1 C10 P1 113.4(4) . . ?
N1 C10 H101 110(4) . . ?
P1 C10 H101 103(4) . . ?
N1 C10 H102 115(4) . . ?
P1 C10 H102 106(4) . . ?
H101 C10 H102 109(5) . . ?
C12 C11 C16 117.8(7) . . ?
C12 C11 P1 120.5(5) . . ?
C16 C11 P1 121.4(6) . . ?
C13 C12 C11 121.5(8) . . ?
C13 C12 H12 117(4) . . ?
C11 C12 H12 122(4) . . ?
C12 C13 C14 119.5(9) . . ?
C12 C13 H13 121(5) . . ?
C14 C13 H13 119(5) . . ?
C15 C14 C13 120.3(9) . . ?
C15 C14 H14 127(7) . . ?
C13 C14 H14 112(7) . . ?
C14 C15 C16 120.1(8) . . ?
C14 C15 H15 123(5) . . ?
C16 C15 H15 117(5) . . ?
C15 C16 C11 120.7(9) . . ?
C15 C16 H16 119(5) . . ?
C11 C16 H16 120(5) . . ?
N2 C20 P2 110.8(5) . . ?
N2 C20 H201 104(4) . . ?
P2 C20 H201 111(4) . . ?
N2 C20 H202 111(5) . . ?
P2 C20 H202 108(5) . . ?
H201 C20 H202 113(7) . . ?
C26 C21 C22 119.6(8) . . ?
C26 C21 P2 122.2(6) . . ?
C22 C21 P2 118.1(7) . . ?
C23 C22 C21 119.9(10) . . ?
C23 C22 H22 121(6) . . ?
C21 C22 H22 119(6) . . ?
C24 C23 C22 120.0(10) . . ?
C24 C23 H23 121(5) . . ?
C22 C23 H23 117(5) . . ?
C23 C24 C25 121.0(9) . . ?
C23 C24 H24 126(6) . . ?
C25 C24 H24 113(6) . . ?
C24 C25 C26 119.2(10) . . ?
C24 C25 H25 125(5) . . ?
C26 C25 H25 116(5) . . ?
C21 C26 C25 120.4(8) . . ?
C21 C26 H26 129(4) . . ?
C25 C26 H26 110(4) . . ?
N3 C30 P3 111.2(4) . . ?
N3 C30 H301 109(4) . . ?
P3 C30 H301 109(4) . . ?
N3 C30 H302 112(3) . . ?
P3 C30 H302 113(3) . . ?
H301 C30 H302 103(5) . . ?
C36 C31 C32 119.3(7) . . ?
C36 C31 P3 118.8(6) . . ?
C32 C31 P3 121.4(6) . . ?
C31 C32 C33 118.7(10) . . ?
C31 C32 H32 118(5) . . ?
C33 C32 H32 122(5) . . ?
C34 C33 C32 120.1(11) . . ?
C34 C33 H33 136(5) . . ?
C32 C33 H33 104(5) . . ?
C35 C34 C33 121.1(9) . . ?
C35 C34 H34 118(5) . . ?
C33 C34 H34 121(5) . . ?
C34 C35 C36 119.8(11) . . ?
C34 C35 H35 130(6) . . ?
C36 C35 H35 110(7) . . ?
C35 C36 C31 121.0(11) . . ?
C35 C36 H36 122(6) . . ?
C31 C36 H36 117(6) . . ?
N4 C4O H4O1 111(4) . . ?
N4 C4O H402 112(4) . . ?
H4O1 C4O H402 105(5) . . ?
N4 C4O H403 108(4) . . ?
H4O1 C4O H403 110(6) . . ?
H402 C4O H403 110(6) . . ?

loop_
_geom_bond_atom_site_label_1
_geom_bond_atom_site_label_2
_geom_bond_distance
_geom_bond_site_symmetry_2
_geom_bond_publ_flag
Eu QO 1.0139(3) . ?
Eu QN 1.6589(4) . ?
Eu O32 2.284(4) 3_665 ?
Eu O11 2.333(5) . ?
Eu O21 2.341(4) . ?
Eu O31 2.364(4) . ?
Eu N2 2.652(5) . ?
Eu N4 2.664(5) . ?
Eu N3 2.675(5) . ?
Eu N1 2.716(5) . ?
Eu P3 3.4277(16) . ?
Eu P1 3.4479(19) . ?
P1 O12 1.489(5) . ?
P1 O11 1.511(5) . ?
P1 C11 1.799(7) . ?
P1 C10 1.826(8) . ?
P2 O22 1.495(5) . ?
P2 O21 1.535(5) . ?
P2 C21 1.811(7) . ?
P2 C20 1.820(9) . ?
P3 O32 1.508(4) . ?
P3 O31 1.510(4) . ?
P3 C30 1.811(7) . ?
P3 C31 1.812(6) . ?
O32 Eu 2.284(4) 3_665 ?
N1 C10 1.474(9) . ?
N1 C8 1.482(8) . ?
N1 C1 1.481(10) . ?
N2 C3 1.467(11) . ?
N2 C20 1.489(9) . ?
N2 C2 1.498(9) . ?
N3 C30 1.480(8) . ?
N3 C5 1.480(8) . ?
N3 C4 1.494(8) . ?
N4 C7 1.475(8) . ?
N4 C6 1.482(8) . ?
N4 C4O 1.483(8) . ?
C1 C2 1.508(10) . ?
C1 H011 0.88(6) . ?
C1 H012 0.95(8) . ?
C2 H021 1.01(8) . ?
C2 H022 0.81(6) . ?
C3 C4 1.512(10) . ?
C3 H031 0.94(7) . ?
C3 H032 0.92(8) . ?
C4 H041 1.04(7) . ?
C4 H042 1.00(8) . ?
C5 C6 1.522(9) . ?
C5 H051 1.05(6) . ?
C5 H052 1.02(7) . ?
C6 H061 1.00(5) . ?
C6 H062 1.00(6) . ?
C7 C8 1.491(10) . ?
C7 H071 0.81(6) . ?
C7 H072 0.98(7) . ?
C8 H081 1.14(6) . ?
C8 H082 0.94(6) . ?
C10 H101 1.05(8) . ?
C10 H102 0.92(7) . ?
C11 C12 1.387(10) . ?
C11 C16 1.401(10) . ?
C12 C13 1.371(11) . ?
C12 H12 0.87(6) . ?
C13 C14 1.391(13) . ?
C13 H13 0.88(7) . ?
C14 C15 1.362(13) . ?
C14 H14 0.83(10) . ?
C15 C16 1.383(12) . ?
C15 H15 0.98(9) . ?
C16 H16 0.93(8) . ?
C20 H201 1.02(7) . ?
C20 H202 0.84(8) . ?
C21 C26 1.370(12) . ?
C21 C22 1.399(11) . ?
C22 C23 1.378(13) . ?
C22 H22 0.88(8) . ?
C23 C24 1.365(16) . ?
C23 H23 1.04(10) . ?
C24 C25 1.380(14) . ?
C24 H24 0.91(10) . ?
C25 C26 1.394(11) . ?
C25 H25 0.91(7) . ?
C26 H26 0.88(7) . ?
C30 H301 0.81(6) . ?
C30 H302 1.00(6) . ?
C31 C36 1.378(11) . ?
C31 C32 1.386(12) . ?
C32 C33 1.396(12) . ?
C32 H32 0.92(7) . ?
C33 C34 1.375(16) . ?
C33 H33 0.97(7) . ?
C34 C35 1.338(16) . ?
C34 H34 0.82(8) . ?
C35 C36 1.376(12) . ?
C35 H35 0.88(9) . ?
C36 H36 0.83(8) . ?
C4O H4O1 0.94(7) . ?
C4O H402 0.99(8) . ?
C4O H403 0.88(7) . ?
OM1 CM1 1.151(15) . ?
OM2 CM2 1.329(18) . ?

loop_
_geom_torsion_atom_site_label_1
_geom_torsion_atom_site_label_2
_geom_torsion_atom_site_label_3
_geom_torsion_atom_site_label_4
_geom_torsion
_geom_torsion_site_symmetry_1
_geom_torsion_site_symmetry_2
_geom_torsion_site_symmetry_3
_geom_torsion_site_symmetry_4
_geom_torsion_publ_flag
QO Eu P1 O12 -41.1(3) . . . . ?
QN Eu P1 O12 134.3(3) . . . . ?
O32 Eu P1 O12 -100.2(3) 3_665 . . . ?
O11 Eu P1 O12 -98.9(4) . . . . ?
O21 Eu P1 O12 20.5(3) . . . . ?
O31 Eu P1 O12 -15.2(3) . . . . ?
N2 Eu P1 O12 81.2(3) . . . . ?
N4 Eu P1 O12 -175.7(3) . . . . ?
N3 Eu P1 O12 154.2(3) . . . . ?
N1 Eu P1 O12 123.0(3) . . . . ?
P3 Eu P1 O12 -43.4(3) . . . . ?
QO Eu P1 O11 57.8(3) . . . . ?
QN Eu P1 O11 -126.8(3) . . . . ?
O32 Eu P1 O11 -1.4(3) 3_665 . . . ?
O21 Eu P1 O11 119.4(3) . . . . ?
O31 Eu P1 O11 83.7(3) . . . . ?
N2 Eu P1 O11 -180.0(3) . . . . ?
N4 Eu P1 O11 -76.8(3) . . . . ?
N3 Eu P1 O11 -106.9(4) . . . . ?
N1 Eu P1 O11 -138.1(3) . . . . ?
P3 Eu P1 O11 55.5(3) . . . . ?
QO Eu P1 C11 112.4(3) . . . . ?
QN Eu P1 C11 -72.3(3) . . . . ?
O32 Eu P1 C11 53.2(3) 3_665 . . . ?
O11 Eu P1 C11 54.6(4) . . . . ?
O21 Eu P1 C11 174.0(3) . . . . ?
O31 Eu P1 C11 138.3(3) . . . . ?
N2 Eu P1 C11 -125.4(3) . . . . ?
N4 Eu P1 C11 -22.3(3) . . . . ?
N3 Eu P1 C11 -52.3(4) . . . . ?
N1 Eu P1 C11 -83.6(3) . . . . ?
P3 Eu P1 C11 110.1(3) . . . . ?
QO Eu P1 C10 -144.5(2) . . . . ?
QN Eu P1 C10 30.8(2) . . . . ?
O32 Eu P1 C10 156.3(3) 3_665 . . . ?
O11 Eu P1 C10 157.6(4) . . . . ?
O21 Eu P1 C10 -83.0(3) . . . . ?
O31 Eu P1 C10 -118.6(3) . . . . ?
N2 Eu P1 C10 -22.3(3) . . . . ?
N4 Eu P1 C10 80.8(3) . . . . ?
N3 Eu P1 C10 50.7(3) . . . . ?
N1 Eu P1 C10 19.5(3) . . . . ?
P3 Eu P1 C10 -146.9(2) . . . . ?
QO Eu P2 O22 116.0(4) . . . . ?
QN Eu P2 O22 -66.7(4) . . . . ?
O32 Eu P2 O22 140.7(4) 3_665 . . . ?
O11 Eu P2 O22 50.4(4) . . . . ?
O21 Eu P2 O22 69.4(5) . . . . ?
O31 Eu P2 O22 -177.0(4) . . . . ?
N2 Eu P2 O22 -78.4(4) . . . . ?
N4 Eu P2 O22 -48.0(5) . . . . ?
N3 Eu P2 O22 -120.8(4) . . . . ?
N1 Eu P2 O22 -16.9(4) . . . . ?
P3 Eu P2 O22 -168.8(4) . . . . ?
P1 Eu P2 O22 34.8(4) . . . . ?
QO Eu P2 O21 46.6(3) . . . . ?
QN Eu P2 O21 -136.2(3) . . . . ?
O32 Eu P2 O21 71.3(3) 3_665 . . . ?
O11 Eu P2 O21 -19.1(3) . . . . ?
O31 Eu P2 O21 113.6(3) . . . . ?
N2 Eu P2 O21 -147.8(4) . . . . ?
N4 Eu P2 O21 -117.4(4) . . . . ?
N3 Eu P2 O21 169.8(3) . . . . ?
N1 Eu P2 O21 -86.3(3) . . . . ?
P3 Eu P2 O21 121.8(3) . . . . ?
P1 Eu P2 O21 -34.6(3) . . . . ?
QO Eu P2 C21 -42.1(3) . . . . ?
QN Eu P2 C21 135.2(3) . . . . ?
O32 Eu P2 C21 -17.4(4) 3_665 . . . ?
O11 Eu P2 C21 -107.8(3) . . . . ?
O21 Eu P2 C21 -88.7(4) . . . . ?
O31 Eu P2 C21 24.9(3) . . . . ?
N2 Eu P2 C21 123.5(4) . . . . ?
N4 Eu P2 C21 153.9(4) . . . . ?
N3 Eu P2 C21 81.1(3) . . . . ?
N1 Eu P2 C21 -175.0(3) . . . . ?
P3 Eu P2 C21 33.1(3) . . . . ?
P1 Eu P2 C21 -123.3(3) . . . . ?
QO Eu P2 C20 -141.6(3) . . . . ?
QN Eu P2 C20 35.6(2) . . . . ?
O32 Eu P2 C20 -116.9(3) 3_665 . . . ?
O11 Eu P2 C20 152.7(3) . . . . ?
O21 Eu P2 C20 171.8(4) . . . . ?
O31 Eu P2 C20 -74.6(3) . . . . ?
N2 Eu P2 C20 24.0(3) . . . . ?
N4 Eu P2 C20 54.4(3) . . . . ?
N3 Eu P2 C20 -18.5(3) . . . . ?
N1 Eu P2 C20 85.5(3) . . . . ?
P3 Eu P2 C20 -66.5(3) . . . . ?
P1 Eu P2 C20 137.1(3) . . . . ?
QO Eu P3 O32 -46.72(19) . . . . ?
QN Eu P3 O32 138.00(19) . . . . ?
O32 Eu P3 O32 20.1(3) 3_665 . . . ?
O11 Eu P3 O32 -17.1(3) . . . . ?
O21 Eu P3 O32 -102.9(2) . . . . ?
O31 Eu P3 O32 -100.3(3) . . . . ?
N2 Eu P3 O32 -172.0(2) . . . . ?
N4 Eu P3 O32 84.9(2) . . . . ?
N3 Eu P3 O32 125.3(2) . . . . ?
N1 Eu P3 O32 158.4(3) . . . . ?
P1 Eu P3 O32 -44.3(2) . . . . ?
QO Eu P3 O31 53.6(3) . . . . ?
QN Eu P3 O31 -121.7(3) . . . . ?
O32 Eu P3 O31 120.4(3) 3_665 . . . ?
O11 Eu P3 O31 83.2(3) . . . . ?
O21 Eu P3 O31 -2.6(3) . . . . ?
N2 Eu P3 O31 -71.7(3) . . . . ?
N4 Eu P3 O31 -174.7(3) . . . . ?
N3 Eu P3 O31 -134.4(3) . . . . ?
N1 Eu P3 O31 -101.2(4) . . . . ?
P1 Eu P3 O31 56.0(3) . . . . ?
QO Eu P3 C30 -150.6(2) . . . . ?
QN Eu P3 C30 34.1(2) . . . . ?
O32 Eu P3 C30 -83.8(3) 3_665 . . . ?
O11 Eu P3 C30 -121.0(3) . . . . ?
O21 Eu P3 C30 153.2(3) . . . . ?
O31 Eu P3 C30 155.8(4) . . . . ?
N2 Eu P3 C30 84.1(3) . . . . ?
N4 Eu P3 C30 -19.0(3) . . . . ?
N3 Eu P3 C30 21.4(3) . . . . ?
N1 Eu P3 C30 54.5(3) . . . . ?
P1 Eu P3 C30 -148.2(2) . . . . ?
QO Eu P3 C31 107.3(4) . . . . ?
QN Eu P3 C31 -68.0(4) . . . . ?
O32 Eu P3 C31 174.1(4) 3_665 . . . ?
O11 Eu P3 C31 136.9(4) . . . . ?
O21 Eu P3 C31 51.1(4) . . . . ?
O31 Eu P3 C31 53.7(5) . . . . ?
N2 Eu P3 C31 -18.0(4) . . . . ?
N4 Eu P3 C31 -121.1(4) . . . . ?
N3 Eu P3 C31 -80.7(4) . . . . ?
N1 Eu P3 C31 -47.6(4) . . . . ?
P1 Eu P3 C31 109.7(4) . . . . ?
O12 P1 O11 Eu 98.8(4) . . . . ?
C11 P1 O11 Eu -139.8(3) . . . . ?
C10 P1 O11 Eu -22.3(4) . . . . ?
QO Eu O11 P1 -117.5(3) . . . . ?
QN Eu O11 P1 58.7(3) . . . . ?
O32 Eu O11 P1 178.7(3) 3_665 . . . ?
O21 Eu O11 P1 -56.0(3) . . . . ?
O31 Eu O11 P1 -117.6(3) . . . . ?
N2 Eu O11 P1 0.0(4) . . . . ?
N4 Eu O11 P1 101.9(3) . . . . ?
N3 Eu O11 P1 113.0(4) . . . . ?
N1 Eu O11 P1 34.3(3) . . . . ?
P3 Eu O11 P1 -147.9(2) . . . . ?
O22 P2 O21 Eu -131.3(4) . . . . ?
C21 P2 O21 Eu 105.4(4) . . . . ?
C20 P2 O21 Eu -8.1(4) . . . . ?
QO Eu O21 P2 -126.5(3) . . . . ?
QN Eu O21 P2 49.1(3) . . . . ?
O32 Eu O21 P2 -123.7(3) 3_665 . . . ?
O11 Eu O21 P2 161.1(3) . . . . ?
O31 Eu O21 P2 -60.0(3) . . . . ?
N2 Eu O21 P2 26.2(3) . . . . ?
N4 Eu O21 P2 103.9(4) . . . . ?
N3 Eu O21 P2 -12.3(4) . . . . ?
N1 Eu O21 P2 92.8(3) . . . . ?
P3 Eu O21 P2 -59.0(3) . . . . ?
P1 Eu O21 P2 142.9(3) . . . . ?
O32 P3 O31 Eu 97.0(3) . . . . ?
C30 P3 O31 Eu -24.3(4) . . . . ?
C31 P3 O31 Eu -142.6(3) . . . . ?
QO Eu O31 P3 -119.3(3) . . . . ?
QN Eu O31 P3 64.5(3) . . . . ?
O32 Eu O31 P3 -53.2(3) 3_665 . . . ?
O11 Eu O31 P3 -119.3(3) . . . . ?
O21 Eu O31 P3 177.3(3) . . . . ?
N2 Eu O31 P3 106.5(3) . . . . ?
N4 Eu O31 P3 6.5(4) . . . . ?
N3 Eu O31 P3 37.0(3) . . . . ?
N1 Eu O31 P3 117.0(3) . . . . ?
P1 Eu O31 P3 -148.3(2) . . . . ?
O31 P3 O32 Eu -135.6(7) . . . 3_665 ?
C30 P3 O32 Eu -15.6(9) . . . 3_665 ?
C31 P3 O32 Eu 102.6(8) . . . 3_665 ?
Eu P3 O32 Eu -96.4(8) . . . 3_665 ?
QO Eu N1 C10 -3.7(4) . . . . ?
QN Eu N1 C10 169.7(4) . . . . ?
O32 Eu N1 C10 -93.3(4) 3_665 . . . ?
O11 Eu N1 C10 -39.2(4) . . . . ?
O21 Eu N1 C10 42.4(4) . . . . ?
O31 Eu N1 C10 100.1(5) . . . . ?
N2 Eu N1 C10 111.4(4) . . . . ?
N4 Eu N1 C10 -132.2(4) . . . . ?
N3 Eu N1 C10 169.8(4) . . . . ?
P3 Eu N1 C10 143.8(3) . . . . ?
P1 Eu N1 C10 -24.5(3) . . . . ?
QO Eu N1 C8 114.0(4) . . . . ?
QN Eu N1 C8 -72.6(4) . . . . ?
O32 Eu N1 C8 24.4(5) 3_665 . . . ?
O11 Eu N1 C8 78.4(4) . . . . ?
O21 Eu N1 C8 160.1(4) . . . . ?
O31 Eu N1 C8 -142.2(4) . . . . ?
N2 Eu N1 C8 -130.9(5) . . . . ?
N4 Eu N1 C8 -14.5(4) . . . . ?
N3 Eu N1 C8 -72.5(4) . . . . ?
P3 Eu N1 C8 -98.5(4) . . . . ?
P1 Eu N1 C8 93.2(4) . . . . ?
QO Eu N1 C1 -124.2(5) . . . . ?
QN Eu N1 C1 49.2(5) . . . . ?
O32 Eu N1 C1 146.2(5) 3_665 . . . ?
O11 Eu N1 C1 -159.7(5) . . . . ?
O21 Eu N1 C1 -78.1(5) . . . . ?
O31 Eu N1 C1 -20.4(6) . . . . ?
N2 Eu N1 C1 -9.1(5) . . . . ?
N4 Eu N1 C1 107.3(5) . . . . ?
N3 Eu N1 C1 49.3(5) . . . . ?
P3 Eu N1 C1 23.3(6) . . . . ?
P1 Eu N1 C1 -145.0(5) . . . . ?
QO Eu N2 C3 -132.7(4) . . . . ?
QN Eu N2 C3 45.3(4) . . . . ?
O32 Eu N2 C3 -39.5(6) 3_665 . . . ?
O11 Eu N2 C3 137.7(4) . . . . ?
O21 Eu N2 C3 -161.2(5) . . . . ?
O31 Eu N2 C3 -82.9(4) . . . . ?
N4 Eu N2 C3 45.3(4) . . . . ?
N3 Eu N2 C3 -13.8(4) . . . . ?
N1 Eu N2 C3 103.1(5) . . . . ?
P3 Eu N2 C3 -62.1(4) . . . . ?
P1 Eu N2 C3 137.7(4) . . . . ?
QO Eu N2 C20 -12.7(5) . . . . ?
QN Eu N2 C20 165.3(5) . . . . ?
O32 Eu N2 C20 80.5(6) 3_665 . . . ?
O11 Eu N2 C20 -102.2(4) . . . . ?
O21 Eu N2 C20 -41.2(4) . . . . ?
O31 Eu N2 C20 37.2(4) . . . . ?
N4 Eu N2 C20 165.3(4) . . . . ?
N3 Eu N2 C20 106.3(4) . . . . ?
N1 Eu N2 C20 -136.8(5) . . . . ?
P3 Eu N2 C20 58.0(4) . . . . ?
P1 Eu N2 C20 -102.2(4) . . . . ?
QO Eu N2 C2 104.2(5) . . . . ?
QN Eu N2 C2 -77.8(5) . . . . ?
O32 Eu N2 C2 -162.6(5) 3_665 . . . ?
O11 Eu N2 C2 14.6(6) . . . . ?
O21 Eu N2 C2 75.7(5) . . . . ?
O31 Eu N2 C2 154.1(5) . . . . ?
N4 Eu N2 C2 -77.8(5) . . . . ?
N3 Eu N2 C2 -136.8(6) . . . . ?
N1 Eu N2 C2 -19.9(5) . . . . ?
P3 Eu N2 C2 174.9(5) . . . . ?
P1 Eu N2 C2 14.7(5) . . . . ?
QO Eu N3 C30 -17.2(4) . . . . ?
QN Eu N3 C30 169.0(4) . . . . ?
O32 Eu N3 C30 34.3(4) 3_665 . . . ?
O11 Eu N3 C30 99.4(5) . . . . ?
O21 Eu N3 C30 -94.2(4) . . . . ?
O31 Eu N3 C30 -43.3(4) . . . . ?
N2 Eu N3 C30 -133.3(4) . . . . ?
N4 Eu N3 C30 111.4(4) . . . . ?
N1 Eu N3 C30 168.9(4) . . . . ?
P3 Eu N3 C30 -26.6(3) . . . . ?
P1 Eu N3 C30 144.2(3) . . . . ?
QO Eu N3 C5 -137.0(3) . . . . ?
QN Eu N3 C5 49.1(3) . . . . ?
O32 Eu N3 C5 -85.6(4) 3_665 . . . ?
O11 Eu N3 C5 -20.4(6) . . . . ?
O21 Eu N3 C5 145.9(4) . . . . ?
O31 Eu N3 C5 -163.1(4) . . . . ?
N2 Eu N3 C5 106.9(4) . . . . ?
N4 Eu N3 C5 -8.5(4) . . . . ?
N1 Eu N3 C5 49.1(4) . . . . ?
P3 Eu N3 C5 -146.5(4) . . . . ?
P1 Eu N3 C5 24.3(5) . . . . ?
QO Eu N3 C4 100.7(4) . . . . ?
QN Eu N3 C4 -73.1(4) . . . . ?
O32 Eu N3 C4 152.2(4) 3_665 . . . ?
O11 Eu N3 C4 -142.6(4) . . . . ?
O21 Eu N3 C4 23.7(4) . . . . ?
O31 Eu N3 C4 74.7(4) . . . . ?
N2 Eu N3 C4 -15.3(4) . . . . ?
N4 Eu N3 C4 -130.7(4) . . . . ?
N1 Eu N3 C4 -73.1(4) . . . . ?
P3 Eu N3 C4 91.3(4) . . . . ?
P1 Eu N3 C4 -97.9(4) . . . . ?
QO Eu N4 C7 -139.8(4) . . . . ?
QN Eu N4 C7 42.5(4) . . . . ?
O32 Eu N4 C7 -167.9(4) 3_665 . . . ?
O11 Eu N4 C7 -84.0(4) . . . . ?
O21 Eu N4 C7 -27.5(6) . . . . ?
O31 Eu N4 C7 132.3(4) . . . . ?
N2 Eu N4 C7 42.5(4) . . . . ?
N3 Eu N4 C7 101.7(4) . . . . ?
N1 Eu N4 C7 -15.4(4) . . . . ?
P3 Eu N4 C7 134.8(4) . . . . ?
P1 Eu N4 C7 -63.7(4) . . . . ?
QO Eu N4 C6 97.6(4) . . . . ?
QN Eu N4 C6 -80.1(4) . . . . ?
O32 Eu N4 C6 69.5(4) 3_665 . . . ?
O11 Eu N4 C6 153.3(4) . . . . ?
O21 Eu N4 C6 -150.1(4) . . . . ?
O31 Eu N4 C6 9.7(4) . . . . ?
N2 Eu N4 C6 -80.2(4) . . . . ?
N3 Eu N4 C6 -20.9(4) . . . . ?
N1 Eu N4 C6 -138.0(4) . . . . ?
P3 Eu N4 C6 12.2(4) . . . . ?
P1 Eu N4 C6 173.6(4) . . . . ?
QO Eu N4 C4O -19.8(5) . . . . ?
QN Eu N4 C4O 162.5(4) . . . . ?
O32 Eu N4 C4O -47.9(4) 3_665 . . . ?
O11 Eu N4 C4O 35.9(4) . . . . ?
O21 Eu N4 C4O 92.5(5) . . . . ?
O31 Eu N4 C4O -107.7(4) . . . . ?
N2 Eu N4 C4O 162.4(4) . . . . ?
N3 Eu N4 C4O -138.3(4) . . . . ?
N1 Eu N4 C4O 104.6(4) . . . . ?
P3 Eu N4 C4O -105.2(4) . . . . ?
P1 Eu N4 C4O 56.2(4) . . . . ?
C10 N1 C1 C2 -80.6(8) . . . . ?
C8 N1 C1 C2 159.5(7) . . . . ?
Eu N1 C1 C2 37.6(8) . . . . ?
C3 N2 C2 C1 -75.0(10) . . . . ?
C20 N2 C2 C1 164.0(8) . . . . ?
Eu N2 C2 C1 48.9(10) . . . . ?
N1 C1 C2 N2 -59.7(11) . . . . ?
C20 N2 C3 C4 -74.4(7) . . . . ?
C2 N2 C3 C4 165.9(6) . . . . ?
Eu N2 C3 C4 42.6(7) . . . . ?
C30 N3 C4 C3 160.0(6) . . . . ?
C5 N3 C4 C3 -80.9(8) . . . . ?
Eu N3 C4 C3 43.4(7) . . . . ?
N2 C3 C4 N3 -60.0(8) . . . . ?
C30 N3 C5 C6 -81.7(6) . . . . ?
C4 N3 C5 C6 159.5(5) . . . . ?
Eu N3 C5 C6 36.8(6) . . . . ?
C7 N4 C6 C5 -72.7(6) . . . . ?
C4O N4 C6 C5 170.4(5) . . . . ?
Eu N4 C6 C5 50.1(6) . . . . ?
N3 C5 C6 N4 -60.5(7) . . . . ?
C6 N4 C7 C8 166.9(5) . . . . ?
C4O N4 C7 C8 -76.8(7) . . . . ?
Eu N4 C7 C8 45.4(6) . . . . ?
C10 N1 C8 C7 160.1(6) . . . . ?
C1 N1 C8 C7 -79.1(7) . . . . ?
Eu N1 C8 C7 44.1(6) . . . . ?
N4 C7 C8 N1 -62.7(8) . . . . ?
C8 N1 C10 P1 -76.1(6) . . . . ?
C1 N1 C10 P1 163.6(5) . . . . ?
Eu N1 C10 P1 42.0(5) . . . . ?
O12 P1 C10 N1 -145.8(5) . . . . ?
O11 P1 C10 N1 -19.3(5) . . . . ?
C11 P1 C10 N1 97.0(5) . . . . ?
Eu P1 C10 N1 -31.7(4) . . . . ?
O12 P1 C11 C12 111.5(6) . . . . ?
O11 P1 C11 C12 -16.0(6) . . . . ?
C10 P1 C11 C12 -130.2(6) . . . . ?
Eu P1 C11 C12 -43.9(7) . . . . ?
O12 P1 C11 C16 -61.8(7) . . . . ?
O11 P1 C11 C16 170.7(6) . . . . ?
C10 P1 C11 C16 56.5(6) . . . . ?
Eu P1 C11 C16 142.8(5) . . . . ?
C16 C11 C12 C13 2.6(10) . . . . ?
P1 C11 C12 C13 -170.9(6) . . . . ?
C11 C12 C13 C14 -1.2(11) . . . . ?
C12 C13 C14 C15 -1.3(12) . . . . ?
C13 C14 C15 C16 2.3(13) . . . . ?
C14 C15 C16 C11 -0.9(12) . . . . ?
C12 C11 C16 C15 -1.5(11) . . . . ?
P1 C11 C16 C15 172.0(6) . . . . ?
C3 N2 C20 P2 171.3(4) . . . . ?
C2 N2 C20 P2 -67.8(7) . . . . ?
Eu N2 C20 P2 50.7(5) . . . . ?
O22 P2 C20 N2 93.9(5) . . . . ?
O21 P2 C20 N2 -32.3(5) . . . . ?
C21 P2 C20 N2 -148.5(5) . . . . ?
Eu P2 C20 N2 -37.0(4) . . . . ?
O22 P2 C21 C26 -129.8(7) . . . . ?
O21 P2 C21 C26 -2.1(8) . . . . ?
C20 P2 C21 C26 110.7(7) . . . . ?
Eu P2 C21 C26 33.8(8) . . . . ?
O22 P2 C21 C22 46.2(8) . . . . ?
O21 P2 C21 C22 173.8(7) . . . . ?
C20 P2 C21 C22 -73.3(8) . . . . ?
Eu P2 C21 C22 -150.2(6) . . . . ?
C26 C21 C22 C23 -0.6(14) . . . . ?
P2 C21 C22 C23 -176.6(8) . . . . ?
C21 C22 C23 C24 1.0(17) . . . . ?
C22 C23 C24 C25 -1.2(19) . . . . ?
C23 C24 C25 C26 0.9(17) . . . . ?
C22 C21 C26 C25 0.3(13) . . . . ?
P2 C21 C26 C25 176.2(7) . . . . ?
C24 C25 C26 C21 -0.4(14) . . . . ?
C5 N3 C30 P3 167.3(4) . . . . ?
C4 N3 C30 P3 -73.6(6) . . . . ?
Eu N3 C30 P3 45.2(5) . . . . ?
O32 P3 C30 N3 -144.7(4) . . . . ?
O31 P3 C30 N3 -19.1(5) . . . . ?
C31 P3 C30 N3 98.9(5) . . . . ?
Eu P3 C30 N3 -33.5(4) . . . . ?
O32 P3 C31 C36 94.9(6) . . . . ?
O31 P3 C31 C36 -30.9(6) . . . . ?
C30 P3 C31 C36 -147.2(5) . . . . ?
Eu P3 C31 C36 -60.5(7) . . . . ?
O32 P3 C31 C32 -76.8(7) . . . . ?
O31 P3 C31 C32 157.4(6) . . . . ?
C30 P3 C31 C32 41.0(7) . . . . ?
Eu P3 C31 C32 127.8(5) . . . . ?
C36 C31 C32 C33 -1.2(11) . . . . ?
P3 C31 C32 C33 170.5(6) . . . . ?
C31 C32 C33 C34 -1.6(13) . . . . ?
C32 C33 C34 C35 2.3(14) . . . . ?
C33 C34 C35 C36 -0.2(14) . . . . ?
C34 C35 C36 C31 -2.7(13) . . . . ?
C32 C31 C36 C35 3.4(11) . . . . ?
P3 C31 C36 C35 -168.5(6) . . . . ?
